data_7102050
loop_
_publ_author_name
'Williams, Mark'
'Okasha, Rawda M'
'Nairn, Justin'
'Twamley, Brendan'
'Afifi, Tarek H'
'Shapiro, Pamela J'

_publ_section_title
;
 A photochemical route to discrete, ternary metal chalcogenide
 clusters.
;
_journal_issue 30
_journal_name_full 'Chemical communications (Cambridge, England)'
_journal_page_first 3177
_journal_page_last 3179
_journal_paper_doi 10.1039/b702541f
_journal_year 2007
_chemical_formula_sum 'C70.5 H147 Cu11 In6 S22'
_chemical_formula_weight 3088.06
_chemical_name_common 'Cu11In6S22 cluster + 1.5 toluene'
_chemical_name_systematic
;
?
;
_space_group_IT_number 14
_symmetry_cell_setting monoclinic
_symmetry_space_group_name_Hall '-P 2ybc'
_symmetry_space_group_name_H-M 'P 1 21/c 1'
_atom_sites_solution_hydrogens geom
_atom_sites_solution_primary direct
_atom_sites_solution_secondary difmap
_audit_creation_method SHELXL-97
_cell_angle_alpha 90.00
_cell_angle_beta 100.149(4)
_cell_angle_gamma 90.00
_cell_formula_units_Z 4
_cell_length_a 25.295(5)
_cell_length_b 19.684(4)
_cell_length_c 23.290(5)
_cell_measurement_reflns_used 8994
_cell_measurement_temperature 90(2)
_cell_measurement_theta_max 27.95
_cell_measurement_theta_min 2.19
_cell_volume 11415(4)
_computing_cell_refinement 'Bruker, 2006; SAINT+ v. 7.23a'
_computing_data_collection 'Bruker, 2006; SMART v. 5.632'
_computing_data_reduction 'Bruker, 2006; SAINT+ v. 7.23a'
_computing_molecular_graphics 'Bruker, 2003; XP, SHELXTL v. 6.14'
_computing_publication_material 'Bruker, 2001; XCIF, SHELXTL, v. 6.14'
_computing_structure_refinement 'Bruker, 2003; XL,SHELXTL v. 6.14'
_computing_structure_solution 'Bruker, 2003; XS, SHELXTL v. 6.14'
_diffrn_ambient_temperature 90(2)
_diffrn_detector_area_resol_mean 8.3
_diffrn_measured_fraction_theta_full 1.000
_diffrn_measured_fraction_theta_max 1.000
_diffrn_measurement_device_type 'Bruker/Siemens SMART APEX'
_diffrn_measurement_method '\w scans'
_diffrn_radiation_monochromator graphite
_diffrn_radiation_source 'normal-focus sealed tube'
_diffrn_radiation_type MoK\a
_diffrn_radiation_wavelength 0.71073
_diffrn_reflns_av_R_equivalents 0.0804
_diffrn_reflns_av_sigmaI/netI 0.0550
_diffrn_reflns_limit_h_max 30
_diffrn_reflns_limit_h_min -30
_diffrn_reflns_limit_k_max 23
_diffrn_reflns_limit_k_min -23
_diffrn_reflns_limit_l_max 27
_diffrn_reflns_limit_l_min -27
_diffrn_reflns_number 156802
_diffrn_reflns_theta_full 25.25
_diffrn_reflns_theta_max 25.25
_diffrn_reflns_theta_min 1.32
_exptl_absorpt_coefficient_mu 3.622
_exptl_absorpt_correction_T_max 0.323
_exptl_absorpt_correction_T_min 0.257
_exptl_absorpt_correction_type multi-scan
_exptl_absorpt_process_details 'SADABS-2004/1 ; Bruker, 2004'
_exptl_crystal_colour orange
_exptl_crystal_density_diffrn 1.797
_exptl_crystal_density_method 'not measured'
_exptl_crystal_description 'truncated pyramid'
_exptl_crystal_F_000 6140
_exptl_crystal_size_max 0.41
_exptl_crystal_size_mid 0.34
_exptl_crystal_size_min 0.31
_refine_diff_density_max 1.449
_refine_diff_density_min -0.817
_refine_diff_density_rms 0.158
_refine_ls_extinction_method none
_refine_ls_goodness_of_fit_ref 1.014
_refine_ls_hydrogen_treatment constr
_refine_ls_matrix_type full
_refine_ls_number_parameters 946
_refine_ls_number_reflns 20673
_refine_ls_number_restraints 40
_refine_ls_restrained_S_all 1.015
_refine_ls_R_factor_all 0.0743
_refine_ls_R_factor_gt 0.0425
_refine_ls_shift/su_max 0.001
_refine_ls_shift/su_mean 0.000
_refine_ls_structure_factor_coef Fsqd
_refine_ls_weighting_details 'calc w=1/[\s^2^(Fo^2^)+(0.0535P)^2^+9.0556P] where P=(Fo^2^+2Fc^2^)/3'
_refine_ls_weighting_scheme calc
_refine_ls_wR_factor_gt 0.0930
_refine_ls_wR_factor_ref 0.1080
_reflns_number_gt 14627
_reflns_number_total 20673
_reflns_threshold_expression I>2\s(I)
_cod_data_source_file b702541f.txt
_cod_data_source_block cluster5
_cod_original_sg_symbol_H-M P2(1)/c
_cod_original_formula_sum 'C70.50 H147 Cu11 In6 S22'
_cod_database_code 7102050

loop_
_symmetry_equiv_pos_as_xyz
'x, y, z'
'-x, y+1/2, -z+1/2'
'-x, -y, -z'
'x, -y-1/2, z-1/2'

loop_
_atom_site_label
_atom_site_type_symbol
_atom_site_fract_x
_atom_site_fract_y
_atom_site_fract_z
_atom_site_U_iso_or_equiv
_atom_site_adp_type
_atom_site_occupancy
_atom_site_symmetry_multiplicity
_atom_site_calc_flag
_atom_site_refinement_flags
_atom_site_disorder_assembly
_atom_site_disorder_group
Cu11 Cu 0.49183(3) 0.51734(4) 0.31423(3) 0.02640(18) Uani 1 1 d . . .
In31 In 0.430870(17) 0.52654(2) 0.170997(18) 0.02168(11) Uani 1 1 d . . .
In32 In 0.374293(18) 0.60381(2) 0.302155(19) 0.02389(11) Uani 1 1 d . . .
In33 In 0.384639(18) 0.40843(2) 0.287055(18) 0.02312(11) Uani 1 1 d . . .
Cu51 Cu 0.26420(3) 0.68390(4) 0.24265(3) 0.02874(19) Uani 1 1 d . . .
Cu52 Cu 0.24756(3) 0.49032(4) 0.27969(3) 0.02897(19) Uani 1 1 d . . .
Cu53 Cu 0.25820(3) 0.35871(4) 0.26672(3) 0.02779(19) Uani 1 1 d . . .
Cu54 Cu 0.31367(3) 0.40945(4) 0.12403(3) 0.02398(18) Uani 1 1 d . . .
Cu55 Cu 0.34720(3) 0.49463(4) 0.04964(3) 0.02311(18) Uani 1 1 d . . .
Cu56 Cu 0.29760(3) 0.63670(4) 0.14813(3) 0.02781(19) Uani 1 1 d . . .
Cu57 Cu 0.25280(3) 0.51208(4) 0.16257(3) 0.02731(19) Uani 1 1 d . . .
Cu71 Cu 0.16620(3) 0.70451(4) 0.09706(3) 0.0301(2) Uani 1 1 d . . .
In72 In 0.127274(18) 0.57684(2) 0.172398(19) 0.02594(11) Uani 1 1 d . . .
Cu73 Cu 0.11304(3) 0.41925(5) 0.23348(4) 0.0341(2) Uani 1 1 d . . .
In74 In 0.155916(18) 0.39060(2) 0.111387(19) 0.02498(11) Uani 1 1 d . . .
Cu75 Cu 0.21448(3) 0.40372(4) -0.01184(3) 0.02416(18) Uani 1 1 d . . .
In76 In 0.189228(17) 0.55837(2) 0.023007(19) 0.02317(11) Uani 1 1 d . . .
S2A S 0.46383(7) 0.60143(8) 0.36732(7) 0.0252(4) Uani 1 1 d . . .
S2B S 0.48103(7) 0.40721(8) 0.33557(7) 0.0275(4) Uani 1 1 d . . .
S2C S 0.52202(6) 0.54318(8) 0.23113(7) 0.0249(4) Uani 1 1 d . . .
S4D S 0.39473(6) 0.41312(8) 0.18428(6) 0.0233(3) Uani 1 1 d . . .
S4E S 0.43362(6) 0.52189(8) 0.06466(6) 0.0214(3) Uani 1 1 d . . .
S4F S 0.38221(6) 0.62425(8) 0.19998(7) 0.0253(4) Uani 1 1 d . . .
S4B S 0.33378(7) 0.49779(8) 0.32744(7) 0.0262(4) Uani 1 1 d . . .
S4A S 0.32475(7) 0.70805(9) 0.32147(7) 0.0289(4) Uani 1 1 d . . .
S4C S 0.33235(7) 0.30936(8) 0.31242(7) 0.0256(4) Uani 1 1 d . . .
S6F S 0.27933(6) 0.55609(8) 0.07943(7) 0.0231(3) Uani 1 1 d . . .
S6D S 0.24429(6) 0.39526(8) 0.17164(7) 0.0248(4) Uani 1 1 d . . .
S6B S 0.21802(6) 0.58261(8) 0.22684(7) 0.0264(4) Uani 1 1 d . . .
S6C S 0.18977(7) 0.40798(9) 0.29884(7) 0.0302(4) Uani 1 1 d . B .
S6A S 0.24582(7) 0.72993(8) 0.15343(7) 0.0281(4) Uani 1 1 d . A .
S6E S 0.30262(6) 0.39762(8) 0.02532(6) 0.0216(3) Uani 1 1 d . . .
S8A S 0.09007(7) 0.68931(9) 0.13511(7) 0.0305(4) Uani 1 1 d . C .
S8B S 0.07113(7) 0.51985(9) 0.23636(7) 0.0320(4) Uani 1 1 d . . .
S8C S 0.08577(7) 0.34152(9) 0.16336(8) 0.0328(4) Uani 1 1 d . . .
S8D S 0.16369(6) 0.32469(8) 0.02203(7) 0.0266(4) Uani 1 1 d . . .
S8E S 0.17644(6) 0.48960(8) -0.06896(7) 0.0253(4) Uani 1 1 d . . .
S8F S 0.16676(7) 0.67970(9) 0.00237(7) 0.0280(4) Uani 1 1 d . . .
S8G S 0.12146(6) 0.50795(8) 0.07956(7) 0.0249(4) Uani 1 1 d . . .
C1 C 0.4995(3) 0.6831(3) 0.3593(3) 0.0273(15) Uani 1 1 d . . .
C2 C 0.4781(3) 0.7357(3) 0.3975(3) 0.0330(16) Uani 1 1 d . . .
H2A H 0.4972 0.7787 0.3956 0.050 Uiso 1 1 calc R . .
H2B H 0.4838 0.7195 0.4379 0.050 Uiso 1 1 calc R . .
H2C H 0.4396 0.7426 0.3835 0.050 Uiso 1 1 calc R . .
C3 C 0.5584(3) 0.6678(4) 0.3811(3) 0.0339(17) Uani 1 1 d . . .
H3A H 0.5795 0.7095 0.3805 0.051 Uiso 1 1 calc R . .
H3B H 0.5708 0.6337 0.3558 0.051 Uiso 1 1 calc R . .
H3C H 0.5630 0.6503 0.4211 0.051 Uiso 1 1 calc R . .
C4 C 0.4907(3) 0.7090(3) 0.2963(3) 0.0327(16) Uani 1 1 d . . .
H4A H 0.5114 0.7508 0.2944 0.049 Uiso 1 1 calc R . .
H4B H 0.4525 0.7184 0.2830 0.049 Uiso 1 1 calc R . .
H4C H 0.5027 0.6744 0.2711 0.049 Uiso 1 1 calc R . .
C5 C 0.5709(3) 0.4791(3) 0.2128(3) 0.0306(16) Uani 1 1 d . . .
C6 C 0.5925(3) 0.5062(4) 0.1606(3) 0.0404(19) Uani 1 1 d . . .
H6A H 0.6204 0.4755 0.1515 0.061 Uiso 1 1 calc R . .
H6B H 0.6079 0.5514 0.1696 0.061 Uiso 1 1 calc R . .
H6C H 0.5633 0.5091 0.1270 0.061 Uiso 1 1 calc R . .
C7 C 0.5454(3) 0.4101(3) 0.1986(3) 0.0407(19) Uani 1 1 d . . .
H7A H 0.5726 0.3782 0.1898 0.061 Uiso 1 1 calc R . .
H7B H 0.5165 0.4140 0.1648 0.061 Uiso 1 1 calc R . .
H7C H 0.5307 0.3934 0.2322 0.061 Uiso 1 1 calc R . .
C8 C 0.6151(3) 0.4759(4) 0.2659(3) 0.052(2) Uani 1 1 d . . .
H8A H 0.6438 0.4458 0.2578 0.078 Uiso 1 1 calc R . .
H8B H 0.6004 0.4584 0.2992 0.078 Uiso 1 1 calc R . .
H8C H 0.6297 0.5216 0.2749 0.078 Uiso 1 1 calc R . .
C9 C 0.4866(3) 0.3932(4) 0.4161(3) 0.0356(17) Uani 1 1 d . . .
C10 C 0.5423(3) 0.4154(5) 0.4428(3) 0.055(2) Uani 1 1 d . . .
H10B H 0.5479 0.4080 0.4851 0.082 Uiso 1 1 calc R . .
H10C H 0.5466 0.4638 0.4349 0.082 Uiso 1 1 calc R . .
H10D H 0.5686 0.3890 0.4260 0.082 Uiso 1 1 calc R . .
C11 C 0.4453(3) 0.4336(4) 0.4416(3) 0.047(2) Uani 1 1 d . . .
H11B H 0.4500 0.4253 0.4837 0.070 Uiso 1 1 calc R . .
H11C H 0.4091 0.4195 0.4230 0.070 Uiso 1 1 calc R . .
H11D H 0.4500 0.4821 0.4345 0.070 Uiso 1 1 calc R . .
C12 C 0.4793(4) 0.3175(4) 0.4238(3) 0.060(3) Uani 1 1 d . . .
H12B H 0.4832 0.3069 0.4654 0.090 Uiso 1 1 calc R . .
H12C H 0.5065 0.2927 0.4069 0.090 Uiso 1 1 calc R . .
H12D H 0.4434 0.3040 0.4039 0.090 Uiso 1 1 calc R . .
C13 C 0.2984(3) 0.6961(4) 0.3911(3) 0.0349(17) Uani 1 1 d . . .
C14 C 0.3429(4) 0.6625(5) 0.4371(3) 0.066(3) Uani 1 1 d . . .
H14B H 0.3290 0.6551 0.4734 0.099 Uiso 1 1 calc R . .
H14C H 0.3742 0.6925 0.4448 0.099 Uiso 1 1 calc R . .
H14D H 0.3533 0.6189 0.4222 0.099 Uiso 1 1 calc R . .
C15 C 0.2865(4) 0.7659(4) 0.4101(4) 0.072(3) Uani 1 1 d . . .
H15D H 0.2708 0.7632 0.4457 0.107 Uiso 1 1 calc R . .
H15E H 0.2610 0.7881 0.3792 0.107 Uiso 1 1 calc R . .
H15F H 0.3198 0.7924 0.4180 0.107 Uiso 1 1 calc R . .
C16 C 0.2499(4) 0.6506(5) 0.3825(4) 0.069(3) Uani 1 1 d . . .
H16A H 0.2411 0.6387 0.4206 0.103 Uiso 1 1 calc R . .
H16B H 0.2575 0.6092 0.3622 0.103 Uiso 1 1 calc R . .
H16C H 0.2194 0.6744 0.3592 0.103 Uiso 1 1 calc R . .
C17 C 0.3481(3) 0.2326(3) 0.2722(3) 0.0298(16) Uani 1 1 d . . .
C18 C 0.3057(3) 0.1803(3) 0.2805(3) 0.0336(16) Uani 1 1 d . . .
H18B H 0.3130 0.1375 0.2619 0.050 Uiso 1 1 calc R . .
H18C H 0.2701 0.1971 0.2628 0.050 Uiso 1 1 calc R . .
H18D H 0.3068 0.1727 0.3223 0.050 Uiso 1 1 calc R . .
C19 C 0.4035(3) 0.2088(3) 0.3003(3) 0.0372(18) Uani 1 1 d . . .
H19B H 0.4115 0.1656 0.2828 0.056 Uiso 1 1 calc R . .
H19C H 0.4047 0.2027 0.3422 0.056 Uiso 1 1 calc R . .
H19D H 0.4301 0.2429 0.2939 0.056 Uiso 1 1 calc R . .
C20 C 0.3451(3) 0.2457(3) 0.2075(3) 0.0350(17) Uani 1 1 d . . .
H20B H 0.3522 0.2034 0.1880 0.053 Uiso 1 1 calc R . .
H20C H 0.3720 0.2798 0.2020 0.053 Uiso 1 1 calc R . .
H20D H 0.3092 0.2624 0.1907 0.053 Uiso 1 1 calc R . .
C21 C 0.4444(2) 0.6091(3) 0.0369(3) 0.0244(14) Uani 1 1 d . . .
C22 C 0.4407(3) 0.6002(3) -0.0279(3) 0.0346(17) Uani 1 1 d . . .
H22D H 0.4471 0.6439 -0.0455 0.052 Uiso 1 1 calc R . .
H22E H 0.4048 0.5836 -0.0449 0.052 Uiso 1 1 calc R . .
H22F H 0.4677 0.5673 -0.0354 0.052 Uiso 1 1 calc R . .
C23 C 0.4027(3) 0.6592(3) 0.0501(3) 0.0317(16) Uani 1 1 d . . .
H23A H 0.4079 0.7030 0.0319 0.047 Uiso 1 1 calc R . .
H23B H 0.4065 0.6652 0.0924 0.047 Uiso 1 1 calc R . .
H23C H 0.3667 0.6419 0.0346 0.047 Uiso 1 1 calc R . .
C24 C 0.5006(3) 0.6306(4) 0.0650(3) 0.0407(19) Uani 1 1 d . . .
H24B H 0.5087 0.6752 0.0499 0.061 Uiso 1 1 calc R . .
H24C H 0.5266 0.5972 0.0559 0.061 Uiso 1 1 calc R . .
H24D H 0.5029 0.6334 0.1074 0.061 Uiso 1 1 calc R . .
C25 C 0.2817(3) 0.8083(3) 0.1375(3) 0.0397(18) Uani 1 1 d D . .
C26A C 0.3380(4) 0.8049(7) 0.1754(5) 0.0459(19) Uiso 0.66 1 d PD A 1
H26B H 0.3604 0.8411 0.1638 0.069 Uiso 0.66 1 calc PR A 1
H26C H 0.3543 0.7607 0.1700 0.069 Uiso 0.66 1 calc PR A 1
H26D H 0.3350 0.8107 0.2165 0.069 Uiso 0.66 1 calc PR A 1
C27A C 0.2522(5) 0.8700(5) 0.1545(5) 0.0459(19) Uiso 0.66 1 d PD A 1
H27B H 0.2728 0.9111 0.1495 0.069 Uiso 0.66 1 calc PR A 1
H27C H 0.2480 0.8661 0.1954 0.069 Uiso 0.66 1 calc PR A 1
H27D H 0.2167 0.8729 0.1296 0.069 Uiso 0.66 1 calc PR A 1
C28A C 0.2886(5) 0.8038(6) 0.0741(4) 0.0459(19) Uiso 0.66 1 d PD A 1
H28B H 0.3111 0.8415 0.0651 0.069 Uiso 0.66 1 calc PR A 1
H28C H 0.2534 0.8063 0.0487 0.069 Uiso 0.66 1 calc PR A 1
H28D H 0.3059 0.7606 0.0675 0.069 Uiso 0.66 1 calc PR A 1
C26B C 0.3423(4) 0.8046(15) 0.1446(13) 0.065(5) Uiso 0.34 1 d PD A 2
H26E H 0.3566 0.8499 0.1388 0.098 Uiso 0.34 1 calc PR A 2
H26F H 0.3523 0.7731 0.1157 0.098 Uiso 0.34 1 calc PR A 2
H26G H 0.3572 0.7885 0.1840 0.098 Uiso 0.34 1 calc PR A 2
C27B C 0.2627(12) 0.8611(12) 0.1776(11) 0.065(5) Uiso 0.34 1 d PD A 2
H27E H 0.2744 0.9064 0.1677 0.098 Uiso 0.34 1 calc PR A 2
H27F H 0.2781 0.8506 0.2183 0.098 Uiso 0.34 1 calc PR A 2
H27G H 0.2234 0.8601 0.1726 0.098 Uiso 0.34 1 calc PR A 2
C28B C 0.2549(11) 0.8322(14) 0.0765(7) 0.065(5) Uiso 0.34 1 d PD A 2
H28E H 0.2734 0.8728 0.0658 0.098 Uiso 0.34 1 calc PR A 2
H28F H 0.2171 0.8431 0.0767 0.098 Uiso 0.34 1 calc PR A 2
H28G H 0.2571 0.7961 0.0481 0.098 Uiso 0.34 1 calc PR A 2
C29 C 0.1842(3) 0.4068(4) 0.3774(3) 0.052(2) Uani 1 1 d D . .
C30 C 0.1261(3) 0.3907(5) 0.3815(4) 0.060(3) Uani 1 1 d D B .
H30A H 0.1221 0.3897 0.4226 0.090 Uiso 1 1 calc R . .
H30B H 0.1164 0.3463 0.3637 0.090 Uiso 1 1 calc R . .
H30C H 0.1026 0.4257 0.3609 0.090 Uiso 1 1 calc R . .
C31A C 0.2143(7) 0.3411(7) 0.3997(8) 0.052(5) Uiso 0.50 1 d PD B 1
H31A H 0.2154 0.3368 0.4418 0.078 Uiso 0.50 1 calc PR B 1
H31B H 0.2511 0.3429 0.3917 0.078 Uiso 0.50 1 calc PR B 1
H31C H 0.1956 0.3018 0.3797 0.078 Uiso 0.50 1 calc PR B 1
C32A C 0.2168(7) 0.4626(8) 0.4125(8) 0.064(5) Uiso 0.50 1 d PD B 1
H32B H 0.2146 0.4574 0.4539 0.095 Uiso 0.50 1 calc PR B 1
H32C H 0.2024 0.5071 0.3988 0.095 Uiso 0.50 1 calc PR B 1
H32D H 0.2544 0.4593 0.4075 0.095 Uiso 0.50 1 calc PR B 1
C31B C 0.2290(7) 0.3670(10) 0.4139(8) 0.067(6) Uiso 0.50 1 d PD B 2
H31E H 0.2248 0.3685 0.4549 0.100 Uiso 0.50 1 calc PR B 2
H31F H 0.2636 0.3869 0.4098 0.100 Uiso 0.50 1 calc PR B 2
H31G H 0.2276 0.3197 0.4005 0.100 Uiso 0.50 1 calc PR B 2
C32B C 0.1826(8) 0.4825(6) 0.3939(9) 0.065(5) Uiso 0.50 1 d PD B 2
H32E H 0.1797 0.4866 0.4352 0.097 Uiso 0.50 1 calc PR B 2
H32F H 0.1514 0.5042 0.3699 0.097 Uiso 0.50 1 calc PR B 2
H32G H 0.2155 0.5049 0.3871 0.097 Uiso 0.50 1 calc PR B 2
C33 C 0.3379(3) 0.3193(3) 0.0073(3) 0.0251(14) Uani 1 1 d . . .
C34 C 0.3134(3) 0.2594(3) 0.0337(3) 0.0368(17) Uani 1 1 d . . .
H34A H 0.3300 0.2173 0.0231 0.055 Uiso 1 1 calc R . .
H34B H 0.2747 0.2581 0.0190 0.055 Uiso 1 1 calc R . .
H34C H 0.3198 0.2641 0.0763 0.055 Uiso 1 1 calc R . .
C35 C 0.3970(3) 0.3268(3) 0.0324(3) 0.0322(16) Uani 1 1 d . . .
H35A H 0.4166 0.2872 0.0216 0.048 Uiso 1 1 calc R . .
H35B H 0.4017 0.3300 0.0750 0.048 Uiso 1 1 calc R . .
H35C H 0.4110 0.3681 0.0169 0.048 Uiso 1 1 calc R . .
C36 C 0.3295(3) 0.3137(4) -0.0585(3) 0.0380(18) Uani 1 1 d . . .
H36A H 0.3464 0.2719 -0.0694 0.057 Uiso 1 1 calc R . .
H36B H 0.3457 0.3530 -0.0745 0.057 Uiso 1 1 calc R . .
H36C H 0.2909 0.3124 -0.0742 0.057 Uiso 1 1 calc R . .
C37 C 0.0897(2) 0.7493(3) 0.1980(3) 0.0423(19) Uani 1 1 d D . .
C38A C 0.0312(5) 0.7643(16) 0.1983(14) 0.051(5) Uiso 0.30 1 d PD C 1
H38A H 0.0282 0.7944 0.2311 0.077 Uiso 0.30 1 calc PR C 1
H38B H 0.0121 0.7217 0.2025 0.077 Uiso 0.30 1 calc PR C 1
H38C H 0.0153 0.7864 0.1617 0.077 Uiso 0.30 1 calc PR C 1
C39A C 0.1211(11) 0.8124(10) 0.1899(13) 0.051(5) Uiso 0.30 1 d PD C 1
H39A H 0.1177 0.8450 0.2208 0.077 Uiso 0.30 1 calc PR C 1
H39B H 0.1069 0.8327 0.1518 0.077 Uiso 0.30 1 calc PR C 1
H39C H 0.1590 0.8007 0.1917 0.077 Uiso 0.30 1 calc PR C 1
C40A C 0.1076(11) 0.7077(13) 0.2527(8) 0.051(5) Uiso 0.30 1 d PD C 1
H40A H 0.0983 0.7318 0.2863 0.077 Uiso 0.30 1 calc PR C 1
H40B H 0.1466 0.7009 0.2585 0.077 Uiso 0.30 1 calc PR C 1
H40C H 0.0895 0.6635 0.2486 0.077 Uiso 0.30 1 calc PR C 1
C38B C 0.0352(4) 0.7474(7) 0.2152(6) 0.051(2) Uiso 0.70 1 d PD C 2
H38D H 0.0327 0.7834 0.2437 0.077 Uiso 0.70 1 calc PR C 2
H38E H 0.0298 0.7031 0.2326 0.077 Uiso 0.70 1 calc PR C 2
H38F H 0.0075 0.7543 0.1806 0.077 Uiso 0.70 1 calc PR C 2
C39B C 0.0976(5) 0.8184(5) 0.1718(5) 0.051(2) Uiso 0.70 1 d PD C 2
H39D H 0.1005 0.8531 0.2023 0.077 Uiso 0.70 1 calc PR C 2
H39E H 0.0669 0.8286 0.1411 0.077 Uiso 0.70 1 calc PR C 2
H39F H 0.1306 0.8180 0.1551 0.077 Uiso 0.70 1 calc PR C 2
C40B C 0.1342(4) 0.7362(6) 0.2488(5) 0.051(2) Uiso 0.70 1 d PD C 2
H40D H 0.1350 0.7728 0.2775 0.077 Uiso 0.70 1 calc PR C 2
H40E H 0.1687 0.7347 0.2350 0.077 Uiso 0.70 1 calc PR C 2
H40F H 0.1280 0.6927 0.2669 0.077 Uiso 0.70 1 calc PR C 2
C41 C -0.0008(3) 0.5111(4) 0.2002(3) 0.0338(17) Uani 1 1 d . . .
C42 C -0.0241(3) 0.4555(4) 0.2336(4) 0.045(2) Uani 1 1 d . . .
H42A H -0.0621 0.4491 0.2169 0.068 Uiso 1 1 calc R . .
H42B H -0.0207 0.4687 0.2746 0.068 Uiso 1 1 calc R . .
H42C H -0.0046 0.4130 0.2306 0.068 Uiso 1 1 calc R . .
C43 C -0.0295(3) 0.5768(4) 0.2043(4) 0.047(2) Uani 1 1 d . . .
H43A H -0.0682 0.5700 0.1915 0.070 Uiso 1 1 calc R . .
H43B H -0.0165 0.6107 0.1794 0.070 Uiso 1 1 calc R . .
H43C H -0.0227 0.5926 0.2449 0.070 Uiso 1 1 calc R . .
C44 C -0.0052(3) 0.4901(4) 0.1366(3) 0.0425(19) Uani 1 1 d . . .
H44A H -0.0431 0.4838 0.1193 0.064 Uiso 1 1 calc R . .
H44B H 0.0142 0.4474 0.1344 0.064 Uiso 1 1 calc R . .
H44C H 0.0103 0.5256 0.1153 0.064 Uiso 1 1 calc R . .
C45 C 0.1075(3) 0.2528(4) 0.1884(3) 0.0382(18) Uani 1 1 d . . .
C46 C 0.0627(3) 0.2056(4) 0.1587(4) 0.056(2) Uani 1 1 d . . .
H46A H 0.0695 0.1593 0.1737 0.083 Uiso 1 1 calc R . .
H46B H 0.0618 0.2059 0.1165 0.083 Uiso 1 1 calc R . .
H46C H 0.0281 0.2215 0.1671 0.083 Uiso 1 1 calc R . .
C47 C 0.1609(3) 0.2340(4) 0.1741(4) 0.057(2) Uani 1 1 d . . .
H47A H 0.1712 0.1888 0.1898 0.086 Uiso 1 1 calc R . .
H47B H 0.1878 0.2674 0.1913 0.086 Uiso 1 1 calc R . .
H47C H 0.1586 0.2335 0.1316 0.086 Uiso 1 1 calc R . .
C48 C 0.1086(4) 0.2483(4) 0.2543(3) 0.055(2) Uani 1 1 d . . .
H48A H 0.1196 0.2025 0.2680 0.083 Uiso 1 1 calc R . .
H48B H 0.0727 0.2580 0.2626 0.083 Uiso 1 1 calc R . .
H48C H 0.1343 0.2815 0.2744 0.083 Uiso 1 1 calc R . .
C49 C 0.0971(3) 0.3181(4) -0.0273(3) 0.0333(17) Uani 1 1 d . . .
C50 C 0.0657(3) 0.3835(4) -0.0287(3) 0.0369(18) Uani 1 1 d . . .
H50A H 0.0322 0.3794 -0.0569 0.055 Uiso 1 1 calc R . .
H50B H 0.0871 0.4209 -0.0404 0.055 Uiso 1 1 calc R . .
H50C H 0.0575 0.3927 0.0101 0.055 Uiso 1 1 calc R . .
C51 C 0.0668(3) 0.2599(4) -0.0061(4) 0.046(2) Uani 1 1 d . . .
H51A H 0.0333 0.2522 -0.0336 0.070 Uiso 1 1 calc R . .
H51B H 0.0586 0.2709 0.0324 0.070 Uiso 1 1 calc R . .
H51C H 0.0889 0.2187 -0.0033 0.070 Uiso 1 1 calc R . .
C52 C 0.1096(3) 0.3034(4) -0.0877(3) 0.0417(19) Uani 1 1 d . . .
H52A H 0.0760 0.2970 -0.1153 0.063 Uiso 1 1 calc R . .
H52B H 0.1314 0.2620 -0.0863 0.063 Uiso 1 1 calc R . .
H52C H 0.1295 0.3416 -0.1004 0.063 Uiso 1 1 calc R . .
C53 C 0.2242(3) 0.5194(3) -0.1169(3) 0.0301(16) Uani 1 1 d . . .
C54 C 0.2753(3) 0.5500(4) -0.0819(3) 0.0381(18) Uani 1 1 d . . .
H54A H 0.3002 0.5614 -0.1083 0.057 Uiso 1 1 calc R . .
H54B H 0.2922 0.5170 -0.0529 0.057 Uiso 1 1 calc R . .
H54C H 0.2663 0.5912 -0.0622 0.057 Uiso 1 1 calc R . .
C55 C 0.2370(4) 0.4566(4) -0.1505(3) 0.049(2) Uani 1 1 d . . .
H55A H 0.2605 0.4694 -0.1779 0.074 Uiso 1 1 calc R . .
H55B H 0.2035 0.4374 -0.1721 0.074 Uiso 1 1 calc R . .
H55C H 0.2550 0.4227 -0.1230 0.074 Uiso 1 1 calc R . .
C56 C 0.1958(3) 0.5719(4) -0.1599(3) 0.0415(19) Uani 1 1 d . . .
H56A H 0.2194 0.5851 -0.1871 0.062 Uiso 1 1 calc R . .
H56B H 0.1870 0.6120 -0.1384 0.062 Uiso 1 1 calc R . .
H56C H 0.1626 0.5522 -0.1817 0.062 Uiso 1 1 calc R . .
C57 C 0.0971(3) 0.6887(4) -0.0407(3) 0.0326(17) Uani 1 1 d . . .
C58 C 0.0590(3) 0.6379(4) -0.0223(3) 0.0417(19) Uani 1 1 d . . .
H58A H 0.0227 0.6461 -0.0441 0.063 Uiso 1 1 calc R . .
H58B H 0.0589 0.6426 0.0196 0.063 Uiso 1 1 calc R . .
H58C H 0.0705 0.5919 -0.0305 0.063 Uiso 1 1 calc R . .
C59 C 0.0808(3) 0.7610(4) -0.0290(4) 0.051(2) Uani 1 1 d . . .
H59A H 0.0450 0.7703 -0.0513 0.077 Uiso 1 1 calc R . .
H59B H 0.1067 0.7928 -0.0408 0.077 Uiso 1 1 calc R . .
H59C H 0.0803 0.7665 0.0128 0.077 Uiso 1 1 calc R . .
C60 C 0.0997(3) 0.6808(5) -0.1047(3) 0.051(2) Uani 1 1 d . . .
H60A H 0.0642 0.6900 -0.1280 0.076 Uiso 1 1 calc R . .
H60B H 0.1106 0.6343 -0.1121 0.076 Uiso 1 1 calc R . .
H60C H 0.1259 0.7130 -0.1154 0.076 Uiso 1 1 calc R . .
C1S C 0.0012(3) 0.5871(4) 0.5486(3) 0.050 Uiso 0.33 1 d PG D -1
H1SA H -0.0292 0.5558 0.5395 0.075 Uiso 0.33 1 d PG D -1
H1SB H -0.0124 0.6333 0.5500 0.075 Uiso 0.33 1 d PG D -1
H1SC H 0.0227 0.5753 0.5865 0.075 Uiso 0.33 1 d PG D -1
C2S C 0.0355(3) 0.5823(3) 0.5020(3) 0.050 Uiso 0.33 1 d PG D -1
C3S C 0.0121(3) 0.5854(3) 0.4444(3) 0.050 Uiso 0.33 1 d PG D -1
H3SA H -0.0258 0.5904 0.4342 0.060 Uiso 0.33 1 d PG D -1
C4S C 0.0420(3) 0.5813(3) 0.4018(3) 0.050 Uiso 0.33 1 d PG D -1
H4SA H 0.0246 0.5835 0.3621 0.060 Uiso 0.33 1 d PG D -1
C5S C 0.0964(3) 0.5741(3) 0.4140(3) 0.050 Uiso 0.33 1 d PG D -1
H5SA H 0.1169 0.5717 0.3836 0.060 Uiso 0.33 1 d PG D -1
C6S C 0.1215(3) 0.5703(3) 0.4732(4) 0.050 Uiso 0.33 1 d PG D -1
H6SA H 0.1593 0.5650 0.4833 0.060 Uiso 0.33 1 d PG D -1
C7S C 0.0902(3) 0.5745(4) 0.5161(3) 0.050 Uiso 0.33 1 d PG D -1
H7SA H 0.1068 0.5718 0.5560 0.060 Uiso 0.33 1 d PG D -1
C8S C 0.2185(3) 0.0648(3) 0.1162(3) 0.050 Uiso 0.37 1 d PG D -2
C9S C 0.2710(3) 0.0913(3) 0.1033(4) 0.050 Uiso 0.37 1 d PG D -2
H9SA H 0.2733 0.0819 0.0624 0.075 Uiso 0.37 1 d PG D -2
H9SB H 0.3009 0.0690 0.1289 0.075 Uiso 0.37 1 d PG D -2
H9SC H 0.2731 0.1401 0.1101 0.075 Uiso 0.37 1 d PG D -2
C10S C 0.1740(3) 0.0649(3) 0.0734(3) 0.050 Uiso 0.37 1 d PG D -2
H10A H 0.1764 0.0816 0.0357 0.060 Uiso 0.37 1 d PG D -2
C11S C 0.1263(3) 0.0415(3) 0.0840(3) 0.050 Uiso 0.37 1 d PG D -2
H11A H 0.0960 0.0420 0.0533 0.060 Uiso 0.37 1 d PG D -2
C12S C 0.1206(3) 0.0172(3) 0.1374(3) 0.050 Uiso 0.37 1 d PG D -2
H12A H 0.0868 0.0013 0.1442 0.060 Uiso 0.37 1 d PG D -2
C13S C 0.1661(3) 0.0162(2) 0.1822(3) 0.050 Uiso 0.37 1 d PG D -2
H13A H 0.1637 -0.0007 0.2199 0.060 Uiso 0.37 1 d PG D -2
C14S C 0.2145(3) 0.0402(3) 0.1704(3) 0.050 Uiso 0.37 1 d PG D -2
H14A H 0.2454 0.0395 0.2004 0.060 Uiso 0.37 1 d PG D -2
C15S C 0.1340(3) 0.0084(2) 0.1780(3) 0.050 Uiso 0.35 1 d PG D -1
H15A H 0.1006 -0.0008 0.1507 0.075 Uiso 0.35 1 d PG D -1
H15B H 0.1261 0.0360 0.2105 0.075 Uiso 0.35 1 d PG D -1
H15C H 0.1503 -0.0343 0.1933 0.075 Uiso 0.35 1 d PG D -1
C16S C 0.1723(3) 0.0459(3) 0.1468(3) 0.050 Uiso 0.35 1 d PG D -1
C17S C 0.1533(3) 0.0791(3) 0.0959(2) 0.050 Uiso 0.35 1 d PG D -1
H17A H 0.1159 0.0783 0.0805 0.060 Uiso 0.35 1 d PG D -1
C18S C 0.1869(3) 0.1130(3) 0.0669(3) 0.050 Uiso 0.35 1 d PG D -1
H18A H 0.1725 0.1357 0.0316 0.060 Uiso 0.35 1 d PG D -1
C19S C 0.2409(3) 0.1156(3) 0.0869(3) 0.050 Uiso 0.35 1 d PG D -1
H19A H 0.2640 0.1393 0.0659 0.060 Uiso 0.35 1 d PG D -1
C20S C 0.2615(3) 0.0822(3) 0.1397(3) 0.050 Uiso 0.35 1 d PG D -1
H20A H 0.2989 0.0832 0.1551 0.060 Uiso 0.35 1 d PG D -1
C21S C 0.2264(3) 0.0479(3) 0.1688(3) 0.050 Uiso 0.35 1 d PG D -1
H21A H 0.2400 0.0254 0.2044 0.060 Uiso 0.35 1 d PG D -1
C22S C 0.0400(3) 0.5624(3) 0.4112(3) 0.050 Uiso 0.25 1 d PG D -2
H22A H 0.0431 0.6106 0.4172 0.075 Uiso 0.25 1 d PG D -2
H22B H 0.0739 0.5442 0.4056 0.075 Uiso 0.25 1 d PG D -2
H22C H 0.0133 0.5532 0.3774 0.075 Uiso 0.25 1 d PG D -2
C23S C 0.0235(3) 0.5296(3) 0.4639(3) 0.050 Uiso 0.25 1 d PG D -2
C24S C 0.0154(3) 0.5689(3) 0.5098(3) 0.050 Uiso 0.25 1 d PG D -2
H24A H 0.0203 0.6172 0.5083 0.060 Uiso 0.25 1 d PG D -2
C25S C 0.0007(4) 0.5407(4) 0.5577(3) 0.050 Uiso 0.25 1 d PG D -2
H25A H -0.0047 0.5697 0.5893 0.060 Uiso 0.25 1 d PG D -2
C26S C -0.0065(4) 0.4724(4) 0.5623(3) 0.050 Uiso 0.25 1 d PG D -2
H26A H -0.0166 0.4532 0.5966 0.060 Uiso 0.25 1 d PG D -2
C27S C 0.0012(4) 0.4308(4) 0.5151(3) 0.050 Uiso 0.25 1 d PG D -2
H27A H -0.0038 0.3825 0.5167 0.060 Uiso 0.25 1 d PG D -2
C28S C 0.0161(3) 0.4607(3) 0.4666(3) 0.050 Uiso 0.25 1 d PG D -2
H28A H 0.0214 0.4327 0.4343 0.060 Uiso 0.25 1 d PG D -2
C29S C 0.3351(9) 0.0046(14) 0.0374(13) 0.050 Uiso 0.20 1 d PG E -3
H29A H 0.3262 -0.0410 0.0217 0.075 Uiso 0.20 1 d PG E -3
H29B H 0.3653 0.0018 0.0701 0.075 Uiso 0.20 1 d PG E -3
H29C H 0.3451 0.0335 0.0067 0.075 Uiso 0.20 1 d PG E -3
C30S C 0.2871(7) 0.0347(9) 0.0582(8) 0.050 Uiso 0.20 1 d PG E -3
C31S C 0.2385(8) 0.0028(10) 0.0456(10) 0.050 Uiso 0.20 1 d PG E -3
H31D H 0.2353 -0.0381 0.0237 0.060 Uiso 0.20 1 d PG E -3
C32S C 0.1947(7) 0.0289(12) 0.0638(11) 0.050 Uiso 0.20 1 d PG E -3
H32A H 0.1610 0.0053 0.0543 0.060 Uiso 0.20 1 d PG E -3
C33S C 0.1970(8) 0.0876(12) 0.0951(10) 0.050 Uiso 0.20 1 d PG E -3
H33A H 0.1658 0.1055 0.1072 0.060 Uiso 0.20 1 d PG E -3
C34S C 0.2469(9) 0.1212(10) 0.1091(11) 0.050 Uiso 0.20 1 d PG E -3
H34D H 0.2500 0.1621 0.1311 0.060 Uiso 0.20 1 d PG E -3
C35S C 0.2912(8) 0.0937(10) 0.0902(10) 0.050 Uiso 0.20 1 d PG E -3
H35D H 0.3249 0.1159 0.0995 0.060 Uiso 0.20 1 d PG E -3

loop_
_atom_site_aniso_label
_atom_site_aniso_U_11
_atom_site_aniso_U_22
_atom_site_aniso_U_33
_atom_site_aniso_U_23
_atom_site_aniso_U_13
_atom_site_aniso_U_12
Cu11 0.0280(4) 0.0290(5) 0.0213(4) -0.0026(3) 0.0018(3) 0.0026(4)
In31 0.0215(2) 0.0265(3) 0.0173(2) -0.00108(18) 0.00427(18) 0.00145(19)
In32 0.0259(3) 0.0274(3) 0.0187(2) -0.00445(19) 0.00486(19) 0.0023(2)
In33 0.0293(3) 0.0250(2) 0.0148(2) 0.00007(18) 0.00330(18) 0.0025(2)
Cu51 0.0284(5) 0.0328(5) 0.0253(4) -0.0036(4) 0.0054(3) 0.0029(4)
Cu52 0.0283(5) 0.0324(5) 0.0276(4) 0.0026(4) 0.0089(4) 0.0014(4)
Cu53 0.0302(5) 0.0316(5) 0.0224(4) 0.0036(3) 0.0069(3) 0.0033(4)
Cu54 0.0253(4) 0.0301(4) 0.0171(4) -0.0003(3) 0.0052(3) -0.0002(3)
Cu55 0.0224(4) 0.0287(4) 0.0183(4) 0.0002(3) 0.0039(3) -0.0017(3)
Cu56 0.0304(5) 0.0290(5) 0.0235(4) -0.0030(3) 0.0034(3) 0.0050(4)
Cu57 0.0251(4) 0.0343(5) 0.0228(4) -0.0003(3) 0.0050(3) 0.0004(4)
Cu71 0.0331(5) 0.0320(5) 0.0256(4) 0.0006(4) 0.0063(4) 0.0066(4)
In72 0.0233(3) 0.0324(3) 0.0233(2) 0.0000(2) 0.00723(19) 0.0016(2)
Cu73 0.0271(5) 0.0438(5) 0.0340(5) 0.0078(4) 0.0123(4) 0.0032(4)
In74 0.0223(2) 0.0309(3) 0.0224(2) 0.00249(19) 0.00579(19) -0.0006(2)
Cu75 0.0224(4) 0.0296(4) 0.0204(4) -0.0010(3) 0.0037(3) -0.0001(3)
In76 0.0203(2) 0.0294(3) 0.0202(2) 0.00079(19) 0.00442(18) 0.00188(19)
S2A 0.0281(9) 0.0270(9) 0.0201(8) -0.0021(7) 0.0033(7) 0.0009(7)
S2B 0.0312(9) 0.0279(9) 0.0215(8) -0.0008(7) -0.0011(7) 0.0040(7)
S2C 0.0240(9) 0.0290(9) 0.0216(8) -0.0049(7) 0.0035(7) 0.0022(7)
S4D 0.0255(9) 0.0293(9) 0.0150(7) 0.0001(6) 0.0031(6) 0.0006(7)
S4E 0.0209(8) 0.0258(9) 0.0183(8) 0.0003(6) 0.0055(6) 0.0001(7)
S4F 0.0254(9) 0.0317(9) 0.0192(8) -0.0040(7) 0.0047(7) 0.0060(7)
S4B 0.0297(9) 0.0282(9) 0.0216(8) -0.0022(7) 0.0068(7) 0.0011(7)
S4A 0.0284(9) 0.0316(9) 0.0267(9) -0.0081(7) 0.0049(7) 0.0016(7)
S4C 0.0328(9) 0.0270(9) 0.0176(8) 0.0023(7) 0.0066(7) 0.0039(7)
S6F 0.0206(8) 0.0287(9) 0.0202(8) -0.0031(7) 0.0046(6) 0.0014(7)
S6D 0.0222(9) 0.0321(9) 0.0207(8) 0.0042(7) 0.0055(7) -0.0001(7)
S6B 0.0258(9) 0.0297(9) 0.0240(8) 0.0006(7) 0.0050(7) 0.0022(7)
S6C 0.0316(10) 0.0369(10) 0.0247(9) 0.0044(7) 0.0122(7) 0.0007(8)
S6A 0.0280(9) 0.0279(9) 0.0298(9) 0.0004(7) 0.0085(7) 0.0022(7)
S6E 0.0204(8) 0.0260(9) 0.0185(8) -0.0014(6) 0.0035(6) 0.0018(7)
S8A 0.0312(10) 0.0338(10) 0.0276(9) -0.0032(7) 0.0079(7) 0.0067(8)
S8B 0.0248(9) 0.0440(11) 0.0293(9) 0.0028(8) 0.0102(7) 0.0019(8)
S8C 0.0268(9) 0.0406(11) 0.0332(10) 0.0069(8) 0.0111(8) 0.0003(8)
S8D 0.0252(9) 0.0304(9) 0.0245(8) 0.0012(7) 0.0048(7) 0.0000(7)
S8E 0.0232(9) 0.0301(9) 0.0222(8) -0.0002(7) 0.0032(7) 0.0010(7)
S8F 0.0275(9) 0.0325(10) 0.0246(9) 0.0020(7) 0.0063(7) 0.0061(7)
S8G 0.0229(9) 0.0300(9) 0.0223(8) -0.0008(7) 0.0055(7) 0.0003(7)
C1 0.025(4) 0.029(4) 0.026(4) -0.005(3) 0.000(3) -0.001(3)
C2 0.041(4) 0.032(4) 0.027(4) -0.010(3) 0.007(3) -0.003(3)
C3 0.029(4) 0.036(4) 0.036(4) -0.004(3) 0.004(3) -0.004(3)
C4 0.036(4) 0.027(4) 0.036(4) -0.001(3) 0.009(3) -0.004(3)
C5 0.025(4) 0.033(4) 0.034(4) -0.007(3) 0.009(3) -0.001(3)
C6 0.034(4) 0.042(5) 0.050(5) -0.013(4) 0.018(4) 0.001(3)
C7 0.041(5) 0.031(4) 0.053(5) -0.012(4) 0.019(4) 0.007(3)
C8 0.044(5) 0.065(6) 0.043(5) -0.001(4) -0.004(4) 0.024(4)
C9 0.049(5) 0.036(4) 0.018(3) -0.002(3) -0.002(3) -0.007(4)
C10 0.052(5) 0.076(6) 0.030(4) -0.007(4) -0.013(4) 0.007(5)
C11 0.068(6) 0.047(5) 0.025(4) 0.001(3) 0.005(4) -0.004(4)
C12 0.113(8) 0.042(5) 0.021(4) 0.006(4) 0.000(4) 0.011(5)
C13 0.035(4) 0.043(4) 0.027(4) -0.016(3) 0.009(3) 0.006(3)
C14 0.067(6) 0.104(8) 0.030(5) -0.004(5) 0.014(4) 0.030(6)
C15 0.109(8) 0.060(6) 0.054(6) -0.009(5) 0.038(6) 0.025(6)
C16 0.070(6) 0.100(8) 0.043(5) -0.027(5) 0.030(5) -0.039(6)
C17 0.045(4) 0.021(4) 0.025(4) 0.004(3) 0.012(3) 0.004(3)
C18 0.041(4) 0.030(4) 0.029(4) 0.002(3) 0.003(3) 0.001(3)
C19 0.040(4) 0.028(4) 0.045(5) -0.005(3) 0.013(4) 0.005(3)
C20 0.052(5) 0.026(4) 0.031(4) -0.002(3) 0.016(3) 0.008(3)
C21 0.021(3) 0.027(4) 0.026(3) 0.000(3) 0.005(3) -0.001(3)
C22 0.045(5) 0.032(4) 0.029(4) 0.012(3) 0.014(3) 0.000(3)
C23 0.038(4) 0.026(4) 0.034(4) 0.007(3) 0.015(3) 0.006(3)
C24 0.038(4) 0.039(4) 0.044(5) 0.006(4) 0.003(4) -0.012(4)
C25 0.055(5) 0.033(4) 0.034(4) -0.002(3) 0.016(4) -0.006(4)
C29 0.057(5) 0.072(6) 0.036(4) -0.008(4) 0.026(4) -0.017(5)
C30 0.061(6) 0.070(6) 0.058(6) 0.020(5) 0.036(5) 0.012(5)
C33 0.026(4) 0.031(4) 0.020(3) -0.005(3) 0.009(3) 0.005(3)
C34 0.042(4) 0.029(4) 0.039(4) 0.003(3) 0.006(3) 0.004(3)
C35 0.034(4) 0.032(4) 0.033(4) -0.002(3) 0.012(3) 0.004(3)
C36 0.049(5) 0.041(4) 0.023(4) -0.004(3) 0.005(3) 0.017(4)
C37 0.043(5) 0.047(5) 0.042(4) -0.011(4) 0.018(4) 0.010(4)
C41 0.017(3) 0.042(4) 0.043(4) -0.007(3) 0.008(3) -0.001(3)
C42 0.029(4) 0.049(5) 0.060(5) 0.008(4) 0.010(4) 0.002(4)
C43 0.040(5) 0.052(5) 0.050(5) -0.005(4) 0.009(4) 0.001(4)
C44 0.030(4) 0.047(5) 0.049(5) -0.005(4) 0.005(4) 0.004(4)
C45 0.036(4) 0.043(5) 0.036(4) 0.011(3) 0.008(3) -0.001(4)
C46 0.067(6) 0.048(5) 0.048(5) 0.008(4) 0.000(4) -0.006(4)
C47 0.056(6) 0.040(5) 0.082(7) 0.024(5) 0.029(5) 0.011(4)
C48 0.065(6) 0.056(6) 0.045(5) 0.015(4) 0.011(4) -0.008(5)
C49 0.028(4) 0.038(4) 0.031(4) 0.003(3) -0.003(3) -0.007(3)
C50 0.029(4) 0.054(5) 0.024(4) 0.004(3) -0.005(3) -0.003(4)
C51 0.030(4) 0.050(5) 0.055(5) 0.006(4) -0.004(4) -0.009(4)
C52 0.039(5) 0.050(5) 0.035(4) -0.010(4) 0.004(3) -0.004(4)
C53 0.029(4) 0.029(4) 0.033(4) 0.005(3) 0.007(3) 0.008(3)
C54 0.041(4) 0.051(5) 0.024(4) 0.008(3) 0.011(3) -0.002(4)
C55 0.072(6) 0.048(5) 0.034(4) -0.001(4) 0.028(4) 0.003(4)
C56 0.031(4) 0.058(5) 0.035(4) 0.019(4) 0.006(3) 0.011(4)
C57 0.026(4) 0.045(4) 0.025(4) 0.005(3) 0.002(3) 0.014(3)
C58 0.023(4) 0.069(6) 0.034(4) -0.003(4) 0.006(3) 0.010(4)
C59 0.038(5) 0.056(5) 0.055(5) 0.004(4) -0.005(4) 0.022(4)
C60 0.046(5) 0.076(6) 0.029(4) 0.004(4) 0.003(4) 0.006(4)

loop_
_atom_type_symbol
_atom_type_description
_atom_type_scat_dispersion_real
_atom_type_scat_dispersion_imag
_atom_type_scat_source
C C 0.0033 0.0016 'International Tables Vol C Tables 4.2.6.8 and 6.1.1.4'
H H 0.0000 0.0000 'International Tables Vol C Tables 4.2.6.8 and 6.1.1.4'
S S 0.1246 0.1234 'International Tables Vol C Tables 4.2.6.8 and 6.1.1.4'
Cu Cu 0.3201 1.2651 'International Tables Vol C Tables 4.2.6.8 and 6.1.1.4'
In In -0.7276 1.3100 'International Tables Vol C Tables 4.2.6.8 and 6.1.1.4'

loop_
_geom_angle_atom_site_label_1
_geom_angle_atom_site_label_2
_geom_angle_atom_site_label_3
_geom_angle
S2B Cu11 S2A 121.60(7)
S2B Cu11 S2C 118.56(7)
S2A Cu11 S2C 119.39(7)
S4F In31 S4D 117.70(6)
S4F In31 S4E 114.04(5)
S4D In31 S4E 99.69(5)
S4F In31 S2C 101.65(6)
S4D In31 S2C 112.10(5)
S4E In31 S2C 112.16(5)
S4B In32 S4F 118.88(6)
S4B In32 S4A 114.53(6)
S4F In32 S4A 99.78(6)
S4B In32 S2A 102.23(6)
S4F In32 S2A 111.85(6)
S4A In32 S2A 109.75(6)
S4D In33 S4B 119.81(6)
S4D In33 S4C 114.37(5)
S4B In33 S4C 97.70(6)
S4D In33 S2B 100.40(6)
S4B In33 S2B 111.59(6)
S4C In33 S2B 113.73(6)
S4A Cu51 S6A 132.79(7)
S4A Cu51 S6B 124.87(7)
S6A Cu51 S6B 100.67(7)
S4A Cu51 Cu56 118.97(6)
S6A Cu51 Cu56 54.40(5)
S6B Cu51 Cu56 77.99(5)
S6B Cu52 S4B 114.44(7)
S6B Cu52 S6C 121.29(7)
S4B Cu52 S6C 122.95(7)
S6B Cu52 Cu53 139.91(6)
S4B Cu52 Cu53 90.64(5)
S6C Cu52 Cu53 53.38(5)
S6B Cu52 Cu57 53.72(5)
S4B Cu52 Cu57 105.18(5)
S6C Cu52 Cu57 116.34(6)
Cu53 Cu52 Cu57 90.89(3)
S4C Cu53 S6C 132.34(7)
S4C Cu53 S6D 125.08(7)
S6C Cu53 S6D 101.05(7)
S4C Cu53 Cu52 118.24(6)
S6C Cu53 Cu52 55.26(5)
S6D Cu53 Cu52 78.50(5)
S6D Cu54 S4D 113.36(6)
S6D Cu54 S6E 121.09(7)
S4D Cu54 S6E 124.28(6)
S6D Cu54 Cu55 139.97(6)
S4D Cu54 Cu55 91.47(5)
S6E Cu54 Cu55 53.32(5)
S6D Cu54 Cu57 53.69(5)
S4D Cu54 Cu57 105.55(5)
S6E Cu54 Cu57 115.03(5)
Cu55 Cu54 Cu57 90.60(4)
S4E Cu55 S6E 133.21(7)
S4E Cu55 S6F 126.24(7)
S6E Cu55 S6F 98.93(6)
S4E Cu55 Cu54 117.98(5)
S6E Cu55 Cu54 54.69(5)
S6F Cu55 Cu54 78.14(5)
S6F Cu56 S6A 124.21(7)
S6F Cu56 S4F 111.00(6)
S6A Cu56 S4F 123.73(7)
S6F Cu56 Cu51 141.42(6)
S6A Cu56 Cu51 53.31(5)
S4F Cu56 Cu51 90.27(5)
S6F Cu56 Cu57 54.42(5)
S6A Cu56 Cu57 117.44(6)
S4F Cu56 Cu57 102.03(5)
Cu51 Cu56 Cu57 90.73(4)
S6D Cu57 S6B 118.75(6)
S6D Cu57 S6F 119.31(6)
S6B Cu57 S6F 120.73(7)
S6D Cu57 Cu56 160.37(5)
S6B Cu57 Cu56 75.92(5)
S6F Cu57 Cu56 51.66(4)
S6D Cu57 Cu54 51.39(5)
S6B Cu57 Cu54 159.18(6)
S6F Cu57 Cu54 75.21(5)
Cu56 Cu57 Cu54 110.19(4)
S6D Cu57 Cu52 74.79(5)
S6B Cu57 Cu52 51.18(5)
S6F Cu57 Cu52 160.48(6)
Cu56 Cu57 Cu52 110.41(4)
Cu54 Cu57 Cu52 109.18(4)
S6A Cu71 S8F 117.17(7)
S6A Cu71 S8A 122.12(7)
S8F Cu71 S8A 120.15(7)
S6B In72 S8B 107.15(6)
S6B In72 S8A 113.85(6)
S8B In72 S8A 112.70(6)
S6B In72 S8G 112.27(6)
S8B In72 S8G 108.35(6)
S8A In72 S8G 102.45(6)
S8B Cu73 S8C 122.16(7)
S8B Cu73 S6C 114.81(7)
S8C Cu73 S6C 122.60(7)
S6D In74 S8D 107.65(6)
S6D In74 S8C 113.19(6)
S8D In74 S8C 111.66(6)
S6D In74 S8G 111.70(6)
S8D In74 S8G 107.72(6)
S8C In74 S8G 104.83(6)
S8D Cu75 S6E 114.67(7)
S8D Cu75 S8E 120.95(7)
S6E Cu75 S8E 123.87(7)
S6F In76 S8F 106.51(6)
S6F In76 S8E 114.90(5)
S8F In76 S8E 111.32(6)
S6F In76 S8G 111.58(6)
S8F In76 S8G 108.90(6)
S8E In76 S8G 103.58(6)
C1 S2A Cu11 111.9(2)
C1 S2A In32 109.0(2)
Cu11 S2A In32 91.11(6)
C9 S2B Cu11 111.8(2)
C9 S2B In33 110.4(2)
Cu11 S2B In33 92.15(6)
C5 S2C Cu11 112.4(2)
C5 S2C In31 111.5(2)
Cu11 S2C In31 91.88(6)
Cu54 S4D In31 105.48(6)
Cu54 S4D In33 111.32(7)
In31 S4D In33 105.22(6)
C21 S4E Cu55 111.5(2)
C21 S4E In31 109.9(2)
Cu55 S4E In31 88.06(5)
Cu56 S4F In31 114.23(7)
Cu56 S4F In32 107.56(7)
In31 S4F In32 105.66(6)
Cu52 S4B In32 110.17(7)
Cu52 S4B In33 106.74(7)
In32 S4B In33 104.40(6)
C13 S4A Cu51 112.9(2)
C13 S4A In32 108.7(2)
Cu51 S4A In32 88.28(6)
C17 S4C Cu53 110.7(2)
C17 S4C In33 110.4(2)
Cu53 S4C In33 89.01(6)
Cu56 S6F Cu55 121.02(7)
Cu56 S6F Cu57 73.92(6)
Cu55 S6F Cu57 113.24(7)
Cu56 S6F In76 115.46(7)
Cu55 S6F In76 121.73(7)
Cu57 S6F In76 94.39(6)
Cu54 S6D Cu53 120.90(7)
Cu54 S6D Cu57 74.91(6)
Cu53 S6D Cu57 113.39(7)
Cu54 S6D In74 116.04(7)
Cu53 S6D In74 121.05(7)
Cu57 S6D In74 94.34(6)
Cu52 S6B Cu51 120.07(8)
Cu52 S6B Cu57 75.10(6)
Cu51 S6B Cu57 112.35(7)
Cu52 S6B In72 116.23(7)
Cu51 S6B In72 122.05(7)
Cu57 S6B In72 93.80(6)
C29 S6C Cu53 121.5(2)
C29 S6C Cu73 117.4(2)
Cu53 S6C Cu73 116.33(8)
C29 S6C Cu52 111.3(2)
Cu53 S6C Cu52 71.36(6)
Cu73 S6C Cu52 107.65(7)
C25 S6A Cu51 119.5(2)
C25 S6A Cu71 119.0(2)
Cu51 S6A Cu71 117.89(8)
C25 S6A Cu56 110.7(2)
Cu51 S6A Cu56 72.30(6)
Cu71 S6A Cu56 104.67(7)
C33 S6E Cu55 121.5(2)
C33 S6E Cu75 116.0(2)
Cu55 S6E Cu75 118.23(7)
C33 S6E Cu54 109.5(2)
Cu55 S6E Cu54 71.99(5)
Cu75 S6E Cu54 108.67(7)
C37 S8A Cu71 109.9(2)
C37 S8A In72 109.8(2)
Cu71 S8A In72 87.66(6)
C41 S8B Cu73 109.3(2)
C41 S8B In72 112.5(2)
Cu73 S8B In72 93.27(6)
C45 S8C Cu73 111.6(2)
C45 S8C In74 108.2(2)
Cu73 S8C In74 86.33(6)
C49 S8D Cu75 110.0(2)
C49 S8D In74 110.8(2)
Cu75 S8D In74 93.84(6)
C53 S8E Cu75 109.4(2)
C53 S8E In76 109.9(2)
Cu75 S8E In76 85.61(6)
C57 S8F Cu71 109.5(2)
C57 S8F In76 110.9(2)
Cu71 S8F In76 93.41(6)
In74 S8G In72 105.84(6)
In74 S8G In76 106.21(6)
In72 S8G In76 106.88(6)
C3 C1 C2 111.6(5)
C3 C1 C4 110.7(6)
C2 C1 C4 109.1(5)
C3 C1 S2A 105.0(5)
C2 C1 S2A 107.4(5)
C4 C1 S2A 113.0(4)
C1 C2 H2A 109.5
C1 C2 H2B 109.5
H2A C2 H2B 109.5
C1 C2 H2C 109.5
H2A C2 H2C 109.5
H2B C2 H2C 109.5
C1 C3 H3A 109.5
C1 C3 H3B 109.5
H3A C3 H3B 109.5
C1 C3 H3C 109.5
H3A C3 H3C 109.5
H3B C3 H3C 109.5
C1 C4 H4A 109.5
C1 C4 H4B 109.5
H4A C4 H4B 109.5
C1 C4 H4C 109.5
H4A C4 H4C 109.5
H4B C4 H4C 109.5
C6 C5 C7 110.0(6)
C6 C5 C8 110.5(6)
C7 C5 C8 111.4(6)
C6 C5 S2C 107.1(5)
C7 C5 S2C 112.5(5)
C8 C5 S2C 105.3(5)
C5 C6 H6A 109.5
C5 C6 H6B 109.5
H6A C6 H6B 109.5
C5 C6 H6C 109.5
H6A C6 H6C 109.5
H6B C6 H6C 109.5
C5 C7 H7A 109.5
C5 C7 H7B 109.5
H7A C7 H7B 109.5
C5 C7 H7C 109.5
H7A C7 H7C 109.5
H7B C7 H7C 109.5
C5 C8 H8A 109.5
C5 C8 H8B 109.5
H8A C8 H8B 109.5
C5 C8 H8C 109.5
H8A C8 H8C 109.5
H8B C8 H8C 109.5
C10 C9 C11 110.3(6)
C10 C9 C12 111.3(7)
C11 C9 C12 111.3(7)
C10 C9 S2B 105.7(5)
C11 C9 S2B 112.3(5)
C12 C9 S2B 105.8(5)
C9 C10 H10B 109.5
C9 C10 H10C 109.5
H10B C10 H10C 109.5
C9 C10 H10D 109.5
H10B C10 H10D 109.5
H10C C10 H10D 109.5
C9 C11 H11B 109.5
C9 C11 H11C 109.5
H11B C11 H11C 109.5
C9 C11 H11D 109.5
H11B C11 H11D 109.5
H11C C11 H11D 109.5
C9 C12 H12B 109.5
C9 C12 H12C 109.5
H12B C12 H12C 109.5
C9 C12 H12D 109.5
H12B C12 H12D 109.5
H12C C12 H12D 109.5
C15 C13 C16 112.6(7)
C15 C13 C14 110.2(7)
C16 C13 C14 108.2(7)
C15 C13 S4A 105.2(5)
C16 C13 S4A 111.5(5)
C14 C13 S4A 109.0(5)
C13 C14 H14B 109.5
C13 C14 H14C 109.5
H14B C14 H14C 109.5
C13 C14 H14D 109.5
H14B C14 H14D 109.5
H14C C14 H14D 109.5
C13 C15 H15D 109.5
C13 C15 H15E 109.5
H15D C15 H15E 109.5
C13 C15 H15F 109.5
H15D C15 H15F 109.5
H15E C15 H15F 109.5
C13 C16 H16A 109.5
C13 C16 H16B 109.5
H16A C16 H16B 109.5
C13 C16 H16C 109.5
H16A C16 H16C 109.5
H16B C16 H16C 109.5
C19 C17 C20 111.2(6)
C19 C17 C18 110.9(5)
C20 C17 C18 109.2(6)
C19 C17 S4C 107.3(5)
C20 C17 S4C 112.6(4)
C18 C17 S4C 105.5(4)
C17 C18 H18B 109.5
C17 C18 H18C 109.5
H18B C18 H18C 109.5
C17 C18 H18D 109.5
H18B C18 H18D 109.5
H18C C18 H18D 109.5
C17 C19 H19B 109.5
C17 C19 H19C 109.5
H19B C19 H19C 109.5
C17 C19 H19D 109.5
H19B C19 H19D 109.5
H19C C19 H19D 109.5
C17 C20 H20B 109.5
C17 C20 H20C 109.5
H20B C20 H20C 109.5
C17 C20 H20D 109.5
H20B C20 H20D 109.5
H20C C20 H20D 109.5
C22 C21 C23 110.9(5)
C22 C21 C24 110.6(6)
C23 C21 C24 111.3(6)
C22 C21 S4E 104.6(4)
C23 C21 S4E 112.3(4)
C24 C21 S4E 106.8(4)
C21 C22 H22D 109.5
C21 C22 H22E 109.5
H22D C22 H22E 109.5
C21 C22 H22F 109.5
H22D C22 H22F 109.5
H22E C22 H22F 109.5
C21 C23 H23A 109.5
C21 C23 H23B 109.5
H23A C23 H23B 109.5
C21 C23 H23C 109.5
H23A C23 H23C 109.5
H23B C23 H23C 109.5
C21 C24 H24B 109.5
C21 C24 H24C 109.5
H24B C24 H24C 109.5
C21 C24 H24D 109.5
H24B C24 H24D 109.5
H24C C24 H24D 109.5
C27A C25 C26B 123.0(14)
C27A C25 C28A 116.6(8)
C26B C25 C28A 79.4(12)
C26B C25 C27B 112.7(17)
C28A C25 C27B 137.3(13)
C27A C25 C28B 80.7(12)
C26B C25 C28B 112.9(16)
C27B C25 C28B 102.8(16)
C27A C25 C26A 109.5(8)
C28A C25 C26A 107.5(8)
C27B C25 C26A 92.2(13)
C28B C25 C26A 139.1(13)
C27A C25 S6A 109.5(7)
C26B C25 S6A 117.3(12)
C28A C25 S6A 106.8(6)
C27B C25 S6A 103.0(13)
C28B C25 S6A 106.7(11)
C26A C25 S6A 106.5(6)
C25 C26A H26B 109.5
C25 C26A H26C 109.5
C25 C26A H26D 109.5
C25 C27A H27B 109.5
C25 C27A H27C 109.5
C25 C27A H27D 109.5
C25 C28A H28B 109.5
C25 C28A H28C 109.5
C25 C28A H28D 109.5
C25 C26B H26E 109.5
C25 C26B H26F 109.5
H26E C26B H26F 109.5
C25 C26B H26G 109.5
H26E C26B H26G 109.5
H26F C26B H26G 109.5
C25 C27B H27E 109.5
C25 C27B H27F 109.5
H27E C27B H27F 109.5
C25 C27B H27G 109.5
H27E C27B H27G 109.5
H27F C27B H27G 109.5
C25 C28B H28E 109.5
C25 C28B H28F 109.5
H28E C28B H28F 109.5
C25 C28B H28G 109.5
H28E C28B H28G 109.5
H28F C28B H28G 109.5
C31B C29 C32A 77.9(11)
C31B C29 C30 119.6(10)
C32A C29 C30 123.6(10)
C31B C29 C32B 114.4(12)
C30 C29 C32B 96.7(9)
C32A C29 C31A 103.7(11)
C30 C29 C31A 103.2(9)
C32B C29 C31A 139.5(12)
C31B C29 S6C 112.4(9)
C32A C29 S6C 113.1(8)
C30 C29 S6C 107.7(5)
C32B C29 S6C 104.1(9)
C31A C29 S6C 102.9(8)
C29 C30 H30A 109.5
C29 C30 H30B 109.5
H30A C30 H30B 109.5
C29 C30 H30C 109.5
H30A C30 H30C 109.5
H30B C30 H30C 109.5
C29 C31A H31A 109.5
C29 C31A H31B 109.5
C29 C31A H31C 109.5
C29 C32A H32B 109.5
C29 C32A H32C 109.5
C29 C32A H32D 109.5
C29 C31B H31E 109.5
C29 C31B H31F 109.5
H31E C31B H31F 109.5
C29 C31B H31G 109.5
H31E C31B H31G 109.5
H31F C31B H31G 109.5
C29 C32B H32E 109.5
C29 C32B H32F 109.5
H32E C32B H32F 109.5
C29 C32B H32G 109.5
H32E C32B H32G 109.5
H32F C32B H32G 109.5
C34 C33 C36 111.1(6)
C34 C33 C35 111.4(6)
C36 C33 C35 110.6(5)
C34 C33 S6E 107.8(4)
C36 C33 S6E 107.6(4)
C35 C33 S6E 108.2(4)
C33 C34 H34A 109.5
C33 C34 H34B 109.5
H34A C34 H34B 109.5
C33 C34 H34C 109.5
H34A C34 H34C 109.5
H34B C34 H34C 109.5
C33 C35 H35A 109.5
C33 C35 H35B 109.5
H35A C35 H35B 109.5
C33 C35 H35C 109.5
H35A C35 H35C 109.5
H35B C35 H35C 109.5
C33 C36 H36A 109.5
C33 C36 H36B 109.5
H36A C36 H36B 109.5
C33 C36 H36C 109.5
H36A C36 H36C 109.5
H36B C36 H36C 109.5
C39A C37 C38B 125.6(14)
C39A C37 C40B 84.4(13)
C38B C37 C40B 112.3(8)
C39A C37 C38A 112.2(17)
C40B C37 C38A 128.8(14)
C39A C37 C40A 117.8(16)
C38B C37 C40A 85.0(12)
C38A C37 C40A 104.3(16)
C38B C37 C39B 108.7(8)
C40B C37 C39B 109.6(8)
C38A C37 C39B 91.5(13)
C40A C37 C39B 141.4(13)
C39A C37 S8A 110.3(12)
C38B C37 S8A 108.8(7)
C40B C37 S8A 113.5(6)
C38A C37 S8A 105.4(13)
C40A C37 S8A 105.9(12)
C39B C37 S8A 103.3(6)
C37 C38A H38A 109.5
C37 C38A H38B 109.5
C37 C38A H38C 109.5
C37 C39A H39A 109.5
C37 C39A H39B 109.5
C37 C39A H39C 109.5
C37 C40A H40A 109.5
C37 C40A H40B 109.5
C37 C40A H40C 109.5
C37 C38B H38D 109.5
C37 C38B H38E 109.5
H38D C38B H38E 109.5
C37 C38B H38F 109.5
H38D C38B H38F 109.5
H38E C38B H38F 109.5
C37 C39B H39D 109.5
C37 C39B H39E 109.5
H39D C39B H39E 109.5
C37 C39B H39F 109.5
H39D C39B H39F 109.5
H39E C39B H39F 109.5
C37 C40B H40D 109.5
C37 C40B H40E 109.5
H40D C40B H40E 109.5
C37 C40B H40F 109.5
H40D C40B H40F 109.5
H40E C40B H40F 109.5
C43 C41 C42 110.6(6)
C43 C41 C44 110.1(6)
C42 C41 C44 109.5(6)
C43 C41 S8B 109.6(5)
C42 C41 S8B 105.7(5)
C44 C41 S8B 111.2(5)
C41 C42 H42A 109.5
C41 C42 H42B 109.5
H42A C42 H42B 109.5
C41 C42 H42C 109.5
H42A C42 H42C 109.5
H42B C42 H42C 109.5
C41 C43 H43A 109.5
C41 C43 H43B 109.5
H43A C43 H43B 109.5
C41 C43 H43C 109.5
H43A C43 H43C 109.5
H43B C43 H43C 109.5
C41 C44 H44A 109.5
C41 C44 H44B 109.5
H44A C44 H44B 109.5
C41 C44 H44C 109.5
H44A C44 H44C 109.5
H44B C44 H44C 109.5
C47 C45 C46 112.1(7)
C47 C45 C48 110.6(7)
C46 C45 C48 107.3(6)
C47 C45 S8C 112.6(5)
C46 C45 S8C 105.5(5)
C48 C45 S8C 108.3(5)
C45 C46 H46A 109.5
C45 C46 H46B 109.5
H46A C46 H46B 109.5
C45 C46 H46C 109.5
H46A C46 H46C 109.5
H46B C46 H46C 109.5
C45 C47 H47A 109.5
C45 C47 H47B 109.5
H47A C47 H47B 109.5
C45 C47 H47C 109.5
H47A C47 H47C 109.5
H47B C47 H47C 109.5
C45 C48 H48A 109.5
C45 C48 H48B 109.5
H48A C48 H48B 109.5
C45 C48 H48C 109.5
H48A C48 H48C 109.5
H48B C48 H48C 109.5
C51 C49 C50 111.1(6)
C51 C49 C52 111.0(6)
C50 C49 C52 109.6(6)
C51 C49 S8D 107.8(5)
C50 C49 S8D 111.5(5)
C52 C49 S8D 105.6(5)
C49 C50 H50A 109.5
C49 C50 H50B 109.5
H50A C50 H50B 109.5
C49 C50 H50C 109.5
H50A C50 H50C 109.5
H50B C50 H50C 109.5
C49 C51 H51A 109.5
C49 C51 H51B 109.5
H51A C51 H51B 109.5
C49 C51 H51C 109.5
H51A C51 H51C 109.5
H51B C51 H51C 109.5
C49 C52 H52A 109.5
C49 C52 H52B 109.5
H52A C52 H52B 109.5
C49 C52 H52C 109.5
H52A C52 H52C 109.5
H52B C52 H52C 109.5
C54 C53 C56 109.9(6)
C54 C53 C55 110.9(6)
C56 C53 C55 109.3(6)
C54 C53 S8E 112.3(5)
C56 C53 S8E 108.8(5)
C55 C53 S8E 105.5(5)
C53 C54 H54A 109.5
C53 C54 H54B 109.5
H54A C54 H54B 109.5
C53 C54 H54C 109.5
H54A C54 H54C 109.5
H54B C54 H54C 109.5
C53 C55 H55A 109.5
C53 C55 H55B 109.5
H55A C55 H55B 109.5
C53 C55 H55C 109.5
H55A C55 H55C 109.5
H55B C55 H55C 109.5
C53 C56 H56A 109.5
C53 C56 H56B 109.5
H56A C56 H56B 109.5
C53 C56 H56C 109.5
H56A C56 H56C 109.5
H56B C56 H56C 109.5
C58 C57 C60 110.7(6)
C58 C57 C59 111.4(6)
C60 C57 C59 109.5(6)
C58 C57 S8F 112.0(5)
C60 C57 S8F 108.4(5)
C59 C57 S8F 104.6(5)
C57 C58 H58A 109.5
C57 C58 H58B 109.5
H58A C58 H58B 109.5
C57 C58 H58C 109.5
H58A C58 H58C 109.5
H58B C58 H58C 109.5
C57 C59 H59A 109.5
C57 C59 H59B 109.5
H59A C59 H59B 109.5
C57 C59 H59C 109.5
H59A C59 H59C 109.5
H59B C59 H59C 109.5
C57 C60 H60A 109.5
C57 C60 H60B 109.5
H60A C60 H60B 109.5
C57 C60 H60C 109.5
H60A C60 H60C 109.5
H60B C60 H60C 109.5
H24A C1S H25A 162.8
C3S C2S C7S 119.0
C3S C2S C1S 119.9
C7S C2S C1S 121.2
C4S C3S C2S 121.0
C3S C4S C5S 121.8
H22A C4S H22B 124.7
H22A C4S H22C 136.7
H22B C4S H22C 97.5
C4S C5S C6S 118.3
H22A C5S H22B 76.6
C7S C6S C5S 119.1
C2S C7S C6S 120.9
C10S C8S C14S 119.1
C10S C8S C9S 119.8
C14S C8S C9S 121.1
C10S C8S H33A 46.8
C14S C8S H33A 96.1
C9S C8S H33A 124.6
C8S C9S H9SA 109.5
C8S C9S H9SB 109.6
H9SA C9S H9SB 109.6
C8S C9S H9SC 109.3
H9SA C9S H9SC 109.5
H9SB C9S H9SC 109.3
C8S C9S H19A 111.8
H9SA C9S H19A 60.2
H9SB C9S H19A 138.4
H9SC C9S H19A 51.5
C8S C9S H20A 97.1
H9SA C9S H20A 140.0
H9SC C9S H20A 87.9
C8S C9S H35D 171.9
H9SA C9S H35D 77.9
H9SB C9S H35D 63.8
H9SC C9S H35D 70.1
C11S C10S C8S 121.0
C11S C10S H10A 119.4
C8S C10S H10A 119.6
C8S C10S H17A 127.3
H10A C10S H17A 105.1
C11S C10S H32A 64.4
C8S C10S H32A 112.5
H10A C10S H32A 92.8
C11S C10S H33A 80.9
C8S C10S H33A 74.3
H10A C10S H33A 115.8
C10S C11S C12S 121.7
C10S C11S H11A 119.1
C12S C11S H11A 119.2
C10S C11S H17A 87.7
C12S C11S H17A 109.6
H11A C11S H17A 72.3
C10S C11S H32A 55.2
C12S C11S H32A 116.6
H11A C11S H32A 97.3
C11S C12S C13S 118.3
C11S C12S H12A 120.8
C13S C12S H12A 120.9
C11S C12S H15A 138.8
C13S C12S H15A 102.4
C14S C13S C12S 119.0
C14S C13S H13A 120.4
C12S C13S H13A 120.6
C14S C13S H15B 139.3
C12S C13S H15B 76.9
H13A C13S H15B 58.5
C14S C13S H15C 135.6
C12S C13S H15C 84.5
H13A C13S H15C 52.6
C8S C14S C13S 120.9
C8S C14S H14A 119.6
C13S C14S H14A 119.5
C8S C14S H21A 135.1
C13S C14S H21A 102.6
H12A C15S H13A 152.9
H13A C15S H15A 153.1
H12A C15S H15B 103.5
H13A C15S H15B 67.7
H12A C15S H15C 114.0
H13A C15S H15C 51.5
C17S C16S C21S 119.0
C17S C16S C15S 119.7
C21S C16S C15S 121.2
C18S C17S C16S 120.9
C17S C18S C19S 121.8
H10A C18S H18A 68.5
H10A C18S H33A 115.0
C18S C19S C20S 118.4
H9SA C19S H9SC 88.1
H9SA C19S H19A 61.2
H9SC C19S H19A 62.1
H9SA C19S H34D 130.9
C21S C20S C19S 118.9
H9SB C20S H9SC 78.6
H9SC C20S H20A 83.6
C16S C21S C20S 121.0
C23S C22S H4SA 145.4
C23S C22S H22A 109.5
C23S C22S H22B 109.5
H22A C22S H22B 109.5
C23S C22S H22C 109.5
H22A C22S H22C 109.5
H22B C22S H22C 109.5
C24S C23S C28S 118.9
C24S C23S C22S 119.8
C28S C23S C22S 121.3
C25S C24S C23S 120.9
C23S C24S H1SA 120.7
C25S C24S H24A 119.5
C23S C24S H24A 119.5
C24S C25S C26S 121.9
C24S C25S H1SA 78.2
C26S C25S H1SA 105.2
C24S C25S H1SC 93.9
C26S C25S H1SC 131.0
C24S C25S H25A 119.1
C26S C25S H25A 119.0
C25S C26S C27S 118.2
C25S C26S H26A 120.9
C27S C26S H26A 120.9
C28S C27S C26S 119.0
C28S C27S H27A 120.5
C26S C27S H27A 120.5
C23S C28S C27S 121.0
C23S C28S H28A 119.5
C27S C28S H28A 119.5
C31S C30S C35S 119.0
C31S C30S C29S 119.8
C35S C30S C29S 121.2
C32S C31S C30S 120.9
C31S C32S C33S 121.9
H10A C32S H32A 92.9
C32S C33S C34S 118.3
H10A C33S H33A 98.2
C35S C34S C33S 119.0
H9SA C34S H9SC 77.7
H9SA C34S H19A 46.9
H9SC C34S H19A 56.2
H9SA C34S H34D 141.5
H9SC C34S H34D 65.0
C30S C35S C34S 121.0
H9SA C35S H9SB 128.8
H9SA C35S H9SC 111.5
H9SB C35S H9SC 94.3
H9SA C35S H19A 67.8
H9SB C35S H19A 143.2
H9SC C35S H19A 50.8
H9SA C35S H20A 140.3
H9SC C35S H20A 72.3
H9SA C35S H35D 135.4
H9SB C35S H35D 87.2
H9SC C35S H35D 87.0

loop_
_geom_bond_atom_site_label_1
_geom_bond_atom_site_label_2
_geom_bond_distance
Cu11 S2B 2.2515(19)
Cu11 S2A 2.2537(18)
Cu11 S2C 2.2602(18)
In31 S4F 2.4420(16)
In31 S4D 2.4526(17)
In31 S4E 2.4916(16)
In31 S2C 2.4994(17)
In32 S4B 2.4423(17)
In32 S4F 2.4562(17)
In32 S4A 2.4863(17)
In32 S2A 2.4948(17)
In33 S4D 2.4533(16)
In33 S4B 2.4617(17)
In33 S4C 2.4854(17)
In33 S2B 2.5003(18)
Cu51 S4A 2.2252(19)
Cu51 S6A 2.2393(19)
Cu51 S6B 2.3075(19)
Cu51 Cu56 2.6604(12)
Cu52 S6B 2.2472(18)
Cu52 S4B 2.2717(19)
Cu52 S6C 2.2786(19)
Cu52 Cu53 2.6275(13)
Cu52 Cu57 2.7874(12)
Cu53 S4C 2.2116(18)
Cu53 S6C 2.2255(19)
Cu53 S6D 2.2957(17)
Cu54 S6D 2.2524(17)
Cu54 S4D 2.2725(18)
Cu54 S6E 2.2784(17)
Cu54 Cu55 2.6552(11)
Cu54 Cu57 2.7829(11)
Cu55 S4E 2.2181(17)
Cu55 S6E 2.2392(18)
Cu55 S6F 2.3049(17)
Cu56 S6F 2.2428(17)
Cu56 S6A 2.2706(18)
Cu56 S4F 2.2778(18)
Cu56 Cu57 2.7475(12)
Cu57 S6D 2.3227(19)
Cu57 S6B 2.3252(18)
Cu57 S6F 2.3255(18)
Cu71 S6A 2.2581(19)
Cu71 S8F 2.2612(18)
Cu71 S8A 2.2770(19)
In72 S6B 2.4215(17)
In72 S8B 2.4979(17)
In72 S8A 2.5007(18)
In72 S8G 2.5345(17)
Cu73 S8B 2.253(2)
Cu73 S8C 2.255(2)
Cu73 S6C 2.257(2)
In74 S6D 2.4227(17)
In74 S8D 2.4893(17)
In74 S8C 2.5108(17)
In74 S8G 2.5334(17)
Cu75 S8D 2.2472(18)
Cu75 S6E 2.2480(17)
Cu75 S8E 2.2587(18)
In76 S6F 2.4224(16)
In76 S8F 2.4824(18)
In76 S8E 2.5061(17)
In76 S8G 2.5404(17)
S2A C1 1.868(7)
S2B C9 1.877(7)
S2C C5 1.868(7)
S4E C21 1.870(6)
S4A C13 1.873(7)
S4C C17 1.858(7)
S6C C29 1.860(8)
S6A C25 1.859(7)
S6E C33 1.865(6)
S8A C37 1.881(7)
S8B C41 1.873(7)
S8C C45 1.893(7)
S8D C49 1.869(7)
S8E C53 1.878(7)
S8F C57 1.877(7)
C1 C3 1.518(9)
C1 C2 1.524(9)
C1 C4 1.533(9)
C2 H2A 0.9800
C2 H2B 0.9800
C2 H2C 0.9800
C3 H3A 0.9800
C3 H3B 0.9800
C3 H3C 0.9800
C4 H4A 0.9800
C4 H4B 0.9800
C4 H4C 0.9800
C5 C6 1.514(9)
C5 C7 1.515(9)
C5 C8 1.515(10)
C6 H6A 0.9800
C6 H6B 0.9800
C6 H6C 0.9800
C7 H7A 0.9800
C7 H7B 0.9800
C7 H7C 0.9800
C8 H8A 0.9800
C8 H8B 0.9800
C8 H8C 0.9800
C9 C10 1.501(10)
C9 C11 1.515(10)
C9 C12 1.515(10)
C10 H10B 0.9800
C10 H10C 0.9800
C10 H10D 0.9800
C11 H11B 0.9800
C11 H11C 0.9800
C11 H11D 0.9800
C12 H12B 0.9800
C12 H12C 0.9800
C12 H12D 0.9800
C13 C15 1.492(10)
C13 C16 1.504(10)
C13 C14 1.557(10)
C14 H14B 0.9800
C14 H14C 0.9800
C14 H14D 0.9800
C15 H15D 0.9800
C15 H15E 0.9800
C15 H15F 0.9800
C16 H16A 0.9800
C16 H16B 0.9800
C16 H16C 0.9800
C17 C19 1.513(9)
C17 C20 1.518(9)
C17 C18 1.522(9)
C18 H18B 0.9800
C18 H18C 0.9800
C18 H18D 0.9800
C19 H19B 0.9800
C19 H19C 0.9800
C19 H19D 0.9800
C20 H20B 0.9800
C20 H20C 0.9800
C20 H20D 0.9800
C21 C22 1.506(9)
C21 C23 1.515(9)
C21 C24 1.518(9)
C22 H22D 0.9800
C22 H22E 0.9800
C22 H22F 0.9800
C23 H23A 0.9800
C23 H23B 0.9800
C23 H23C 0.9800
C24 H24B 0.9800
C24 H24C 0.9800
C24 H24D 0.9800
C25 C27A 1.514(8)
C25 C26B 1.515(9)
C25 C28A 1.521(8)
C25 C27B 1.530(9)
C25 C28B 1.537(9)
C25 C26A 1.539(8)
C26A H26B 0.9800
C26A H26C 0.9800
C26A H26D 0.9800
C27A H27B 0.9800
C27A H27C 0.9800
C27A H27D 0.9800
C28A H28B 0.9800
C28A H28C 0.9800
C28A H28D 0.9800
C26B H26E 0.9800
C26B H26F 0.9800
C26B H26G 0.9800
C27B H27E 0.9800
C27B H27F 0.9800
C27B H27G 0.9800
C28B H28E 0.9800
C28B H28F 0.9800
C28B H28G 0.9800
C29 C31B 1.509(9)
C29 C32A 1.522(9)
C29 C30 1.523(7)
C29 C32B 1.542(9)
C29 C31A 1.544(9)
C30 H30A 0.9800
C30 H30B 0.9800
C30 H30C 0.9800
C31A H31A 0.9800
C31A H31B 0.9800
C31A H31C 0.9800
C32A H32B 0.9800
C32A H32C 0.9800
C32A H32D 0.9800
C31B H31E 0.9800
C31B H31F 0.9800
C31B H31G 0.9800
C32B H32E 0.9800
C32B H32F 0.9800
C32B H32G 0.9800
C33 C34 1.513(9)
C33 C36 1.513(8)
C33 C35 1.514(9)
C34 H34A 0.9800
C34 H34B 0.9800
C34 H34C 0.9800
C35 H35A 0.9800
C35 H35B 0.9800
C35 H35C 0.9800
C36 H36A 0.9800
C36 H36B 0.9800
C36 H36C 0.9800
C37 C39A 1.503(9)
C37 C38B 1.504(8)
C37 C40B 1.505(8)
C37 C38A 1.512(9)
C37 C40A 1.515(9)
C37 C39B 1.518(8)
C38A H38A 0.9800
C38A H38B 0.9800
C38A H38C 0.9800
C39A H39A 0.9800
C39A H39B 0.9800
C39A H39C 0.9800
C40A H40A 0.9800
C40A H40B 0.9800
C40A H40C 0.9800
C38B H38D 0.9800
C38B H38E 0.9800
C38B H38F 0.9800
C39B H39D 0.9800
C39B H39E 0.9800
C39B H39F 0.9800
C40B H40D 0.9800
C40B H40E 0.9800
C40B H40F 0.9800
C41 C43 1.495(10)
C41 C42 1.520(10)
C41 C44 1.521(10)
C42 H42A 0.9800
C42 H42B 0.9800
C42 H42C 0.9800
C43 H43A 0.9800
C43 H43B 0.9800
C43 H43C 0.9800
C44 H44A 0.9800
C44 H44B 0.9800
C44 H44C 0.9800
C45 C47 1.492(10)
C45 C46 1.532(10)
C45 C48 1.533(10)
C46 H46A 0.9800
C46 H46B 0.9800
C46 H46C 0.9800
C47 H47A 0.9800
C47 H47B 0.9800
C47 H47C 0.9800
C48 H48A 0.9800
C48 H48B 0.9800
C48 H48C 0.9800
C49 C51 1.510(10)
C49 C50 1.511(10)
C49 C52 1.523(10)
C50 H50A 0.9800
C50 H50B 0.9800
C50 H50C 0.9800
C51 H51A 0.9800
C51 H51B 0.9800
C51 H51C 0.9800
C52 H52A 0.9800
C52 H52B 0.9800
C52 H52C 0.9800
C53 C54 1.524(9)
C53 C56 1.526(9)
C53 C55 1.527(10)
C54 H54A 0.9800
C54 H54B 0.9800
C54 H54C 0.9800
C55 H55A 0.9800
C55 H55B 0.9800
C55 H55C 0.9800
C56 H56A 0.9800
C56 H56B 0.9800
C56 H56C 0.9800
C57 C58 1.502(10)
C57 C60 1.512(9)
C57 C59 1.519(10)
C58 H58A 0.9800
C58 H58B 0.9800
C58 H58C 0.9800
C59 H59A 0.9800
C59 H59B 0.9800
C59 H59C 0.9800
C60 H60A 0.9800
C60 H60B 0.9800
C60 H60C 0.9800
C1S C2S 1.5071
C1S H1SA 0.9782
C1S H1SB 0.9750
C1S H1SC 0.9812
C1S H24A 1.2747
C1S H25A 1.0449
C2S C3S 1.3671
C2S C7S 1.3743
C2S H24A 0.8141
C3S C4S 1.3540
C3S H3SA 0.9502
C3S H22A 1.2018
C4S C5S 1.3637
C4S H4SA 0.9516
C4S H22A 0.6775
C4S H22B 1.0799
C4S H22C 1.0040
C5S C6S 1.4132
C5S H5SA 0.9501
C5S H22B 0.8178
C6S C7S 1.3837
C6S H6SA 0.9498
C7S H7SA 0.9514
C8S C10S 1.3664
C8S C14S 1.3733
C8S C9S 1.5060
C9S H9SA 0.9804
C9S H9SB 0.9798
C9S H9SC 0.9746
C9S H19A 1.2755
C9S H20A 1.2969
C10S C11S 1.3525
C10S H10A 0.9501
C10S H32A 1.2768
C10S H33A 1.1650
C11S C12S 1.3640
C11S H11A 0.9510
C11S H17A 0.7699
C12S C13S 1.4124
C12S H12A 0.9490
C12S H15A 0.7292
C13S C14S 1.3835
C13S H13A 0.9505
C13S H15C 1.1176
C14S H14A 0.9513
C14S H21A 0.9720
C15S C16S 1.5039
C15S H13A 1.1340
C15S H15A 0.9808
C15S H15B 0.9786
C15S H15C 0.9760
C16S C17S 1.3650
C16S C21S 1.3745
C17S C18S 1.3521
C17S H17A 0.9506
C17S H33A 0.6408
C18S C19S 1.3638
C18S H10A 0.9553
C18S H18A 0.9499
C18S H33A 1.1688
C19S C20S 1.4110
C19S H9SA 1.2663
C19S H9SC 1.0158
C19S H19A 0.9485
C20S C21S 1.3825
C20S H9SB 1.1015
C20S H20A 0.9507
C21S H14A 0.8218
C21S H21A 0.9500
C22S C23S 1.5075
C22S H4SA 1.2147
C22S H22A 0.9598
C22S H22B 0.9598
C22S H22C 0.9599
C23S C24S 1.3648
C23S C28S 1.3736
C24S C25S 1.3544
C24S H24A 0.9600
C25S C26S 1.3636
C25S H1SA 0.8526
C25S H1SC 1.0451
C25S H25A 0.9600
C26S C27S 1.4109
C26S H26A 0.9599
C27S C28S 1.3844
C27S H27A 0.9601
C28S H28A 0.9604
C29S C30S 1.5077
C29S H29A 0.9799
C29S H29B 0.9800
C29S H29C 0.9799
C30S C31S 1.3649
C30S C35S 1.3737
C30S H9SA 1.0040
C31S C32S 1.3545
C31S H31D 0.9500
C32S C33S 1.3633
C32S H10A 1.2683
C32S H32A 0.9602
C33S C34S 1.4105
C33S H33A 0.9501
C34S C35S 1.3846
C34S H34D 0.9501
C35S H35D 0.9498
